data_7707753
loop_
_publ_author_name
'Gruhne, Michael S.'
'Lenz, Tobias'
'R\"osch, Markus'
'Lommel, Marcus'
'Wurzenberger, Maximilian H. H.'
'Klap\"otke, Thomas M'
'Stierstorfer, J\"org'

_publ_section_title
;
 Nitratoethyl-5H-tetrazoles: improving the oxygen balance through
 application of organic nitrates in energetic coordination compounds.
;
_journal_issue 31
_journal_name_full 'Dalton transactions (Cambridge, England : 2003)'
_journal_page_first 10811
_journal_page_last 10825
_journal_paper_doi 10.1039/d1dt01898a
_journal_volume 50
_journal_year 2021
_chemical_formula_moiety 'C24 H24 Cu N26 O30'
_chemical_formula_sum 'C24 H24 Cu N26 O30'
_chemical_formula_weight 1220.23
_chemical_name_common 'trinitrophloroglucinato tetrakis(1-nitratoethyl-5H-tetrazole) copper(II)'
_chemical_name_systematic 'trinitrophloroglucinato tetrakis(1-nitratoethyl-5H-tetrazole) copper(II)'
_space_group_IT_number 2
_space_group_name_Hall '-P 1'
_space_group_name_H-M_alt 'P -1'
_symmetry_cell_setting triclinic
_symmetry_Int_Tables_number 2
_symmetry_space_group_name_Hall '-P 1'
_symmetry_space_group_name_H-M 'P -1'
_atom_sites_solution_hydrogens mixed
_atom_sites_solution_primary dual
_audit_creation_date 2021-02-26
_audit_creation_method
;
Olex2 1.3
(compiled 2020.11.12 svn.r5f609507 for OlexSys, GUI svn.r6272)
;
_audit_update_record
;
2021-05-17 deposited with the CCDC.	2021-06-29 downloaded from the CCDC.
;
_cell_angle_alpha 87.922(7)
_cell_angle_beta 69.740(8)
_cell_angle_gamma 67.742(8)
_cell_formula_units_Z 1
_cell_length_a 9.0040(7)
_cell_length_b 10.8642(9)
_cell_length_c 12.9713(12)
_cell_measurement_reflns_used 1009
_cell_measurement_temperature 100
_cell_measurement_theta_max 24.9250
_cell_measurement_theta_min 2.0590
_cell_volume 1095.07(19)
_computing_cell_refinement 'CrysAlisPro 1.171.40.84a (Rigaku OD, 2020)'
_computing_data_collection 'CrysAlisPro 1.171.40.84a (Rigaku OD, 2020)'
_computing_data_reduction 'CrysAlisPro 1.171.40.84a (Rigaku OD, 2020)'
_computing_molecular_graphics 'Diamond 2.1c, Crystal Impact GbR'
_computing_publication_material 'Encifer 1.5.1, CCDC 2014'
_computing_structure_refinement 'SHELXL 2018/3 (Sheldrick, 2015)'
_computing_structure_solution 'SHELXT 2018/2 (Sheldrick, 2018)'
_diffrn_ambient_temperature 100
_diffrn_detector 'CCD plate'
_diffrn_detector_area_resol_mean 15.9809
_diffrn_detector_type Sapphire3
_diffrn_measured_fraction_theta_full 0.997
_diffrn_measured_fraction_theta_max 0.996
_diffrn_measurement_details
;
List of Runs (angles in degrees, time in seconds):

  # Type    Start    End  Width  t~exp~   \w     \q     \k     \f   Frames
#--------------------------------------------------------------------------
  1  \w     49.00  97.00   1.00   25.00    --   24.62-178.00 -60.00   48
  2  \w    -31.00  -3.00   1.00   25.00    --   24.62 129.00 -89.01   28
  3  \w     -2.00  95.00   1.00   25.00    --   24.62  19.00   0.00   97
  4  \w     -2.00  96.00   1.00   25.00    --   24.62  19.00  90.00   98
  5  \w     20.00  85.00   1.00   25.00    --   24.62-139.00 173.00   65
  6  \w     72.00  97.00   1.00   25.00    --   24.62-178.00  30.00   25
;
_diffrn_measurement_device 'four-circle diffractometer'
_diffrn_measurement_device_type 'Xcalibur, Sapphire3'
_diffrn_measurement_method '\w scans'
_diffrn_orient_matrix_UB_11 -0.0049737000
_diffrn_orient_matrix_UB_12 0.0159469000
_diffrn_orient_matrix_UB_13 0.0539588000
_diffrn_orient_matrix_UB_21 -0.0669434000
_diffrn_orient_matrix_UB_22 -0.0234367000
_diffrn_orient_matrix_UB_23 0.0228714000
_diffrn_orient_matrix_UB_31 0.0617647000
_diffrn_orient_matrix_UB_32 -0.0650627000
_diffrn_orient_matrix_UB_33 -0.0020059000
_diffrn_radiation_monochromator graphite
_diffrn_radiation_probe x-ray
_diffrn_radiation_type 'Mo K\a'
_diffrn_radiation_wavelength 0.71073
_diffrn_reflns_av_R_equivalents 0.0535
_diffrn_reflns_av_sigmaI/netI 0.1323
_diffrn_reflns_av_unetI/netI 0.1174
_diffrn_reflns_Laue_measured_fraction_full 0.997
_diffrn_reflns_Laue_measured_fraction_max 0.996
_diffrn_reflns_limit_h_max 10
_diffrn_reflns_limit_h_min -11
_diffrn_reflns_limit_k_max 12
_diffrn_reflns_limit_k_min -13
_diffrn_reflns_limit_l_max 13
_diffrn_reflns_limit_l_min -16
_diffrn_reflns_number 7691
_diffrn_reflns_point_group_measured_fraction_full 0.997
_diffrn_reflns_point_group_measured_fraction_max 0.996
_diffrn_reflns_theta_full 25.242
_diffrn_reflns_theta_max 26.371
_diffrn_reflns_theta_min 2.038
_diffrn_source 'fine-focus sealed X-ray tube'
_exptl_absorpt_coefficient_mu 0.635
_exptl_absorpt_correction_T_max 1.00000
_exptl_absorpt_correction_T_min 0.40457
_exptl_absorpt_correction_type multi-scan
_exptl_absorpt_process_details
;
CrysAlisPro 1.171.40.84a (Rigaku Oxford Diffraction, 2020)
Empirical absorption correction using spherical harmonics,
implemented in SCALE3 ABSPACK scaling algorithm.
;
_exptl_crystal_colour green
_exptl_crystal_density_diffrn 1.850
_exptl_crystal_description plate
_exptl_crystal_F_000 619
_exptl_crystal_size_max 0.5
_exptl_crystal_size_mid 0.25
_exptl_crystal_size_min 0.05
_refine_diff_density_max 0.650
_refine_diff_density_min -0.566
_refine_diff_density_rms 0.091
_refine_ls_extinction_method none
_refine_ls_goodness_of_fit_ref 1.027
_refine_ls_hydrogen_treatment mixed
_refine_ls_matrix_type full
_refine_ls_number_parameters 427
_refine_ls_number_reflns 4462
_refine_ls_number_restraints 0
_refine_ls_restrained_S_all 1.027
_refine_ls_R_factor_all 0.1156
_refine_ls_R_factor_gt 0.0636
_refine_ls_shift/su_max 0.000
_refine_ls_shift/su_mean 0.000
_refine_ls_structure_factor_coef Fsqd
_refine_ls_weighting_details 'w=1/[\s^2^(Fo^2^)+(0.0350P)^2^] where P=(Fo^2^+2Fc^2^)/3'
_refine_ls_weighting_scheme calc
_refine_ls_wR_factor_gt 0.1092
_refine_ls_wR_factor_ref 0.1326
_reflns_Friedel_coverage 0.000
_reflns_number_gt 2743
_reflns_number_total 4462
_reflns_threshold_expression 'I > 2\s(I)'
_cod_data_source_file d1dt01898a2.cif
_cod_data_source_block qx003
_cod_depositor_comments 'Adding full bibliography for 7707739--7707758.cif.'
_cod_original_cell_volume 1095.07(18)
_cod_database_code 7707753
_shelx_space_group_comment
;
The symmetry employed for this shelxl refinement is uniquely defined
by the following loop, which should always be used as a source of
symmetry information in preference to the above space-group names.
They are only intended as comments.
;
_shelx_estimated_absorpt_t_min 0.742
_shelx_estimated_absorpt_t_max 0.969
_olex2_submission_special_instructions 'No special instructions were received'
_oxdiff_exptl_absorpt_empirical_details
;
Empirical correction (ABSPACK) includes:
- Absorption correction using spherical harmonics
- Frame scaling
;
_oxdiff_exptl_absorpt_empirical_full_max 1.754
_oxdiff_exptl_absorpt_empirical_full_min 0.699

loop_
_space_group_symop_operation_xyz
'x, y, z'
'-x, -y, -z'

loop_
_atom_site_label
_atom_site_type_symbol
_atom_site_fract_x
_atom_site_fract_y
_atom_site_fract_z
_atom_site_U_iso_or_equiv
_atom_site_adp_type
_atom_site_occupancy
_atom_site_site_symmetry_order
_atom_site_calc_flag
_atom_site_refinement_flags_posn
_atom_site_refinement_flags_adp
_atom_site_refinement_flags_occupancy
_atom_site_disorder_assembly
_atom_site_disorder_group
Cu1 Cu 0.000000 0.500000 0.500000 0.0219(2) Uani 1 2 d S . P . .
O13 O 0.2411(4) 0.0070(3) 0.7863(3) 0.0256(8) Uani 1 1 d . . . . .
O7 O 0.1773(3) 0.2731(3) 0.4998(2) 0.0231(7) Uani 1 1 d . . . . .
O11 O 0.7373(4) -0.0206(3) 0.7037(3) 0.0306(8) Uani 1 1 d . . . . .
O10 O 0.6989(4) 0.1373(3) 0.5589(3) 0.0283(8) Uani 1 1 d . . . . .
O4 O -0.0534(4) 0.3262(3) 0.0463(2) 0.0307(8) Uani 1 1 d . . . . .
O8 O 0.5066(4) 0.2514(3) 0.3496(2) 0.0305(8) Uani 1 1 d . . . . .
O12 O 0.5302(4) -0.0742(3) 0.8102(3) 0.0317(8) Uani 1 1 d . . . . .
O9 O 0.5586(4) 0.3560(3) 0.4631(3) 0.0348(8) Uani 1 1 d . . . . .
O14 O -0.0607(4) 0.1830(3) 0.7673(3) 0.0396(9) Uani 1 1 d . . . . .
O1 O 0.3915(4) 0.6924(3) 0.0440(3) 0.0481(11) Uani 1 1 d . . . . .
N9 N -0.0846(4) 0.4266(3) 0.4038(3) 0.0214(8) Uani 1 1 d . . . . .
O15 O 0.0010(4) 0.1075(3) 0.5990(3) 0.0441(9) Uani 1 1 d . . . . .
O6 O 0.1752(4) 0.2817(3) -0.1085(3) 0.0485(10) Uani 1 1 d . . . . .
N6 N -0.0843(4) 0.3065(3) 0.2767(3) 0.0216(8) Uani 1 1 d . . . . .
N11 N 0.5068(4) 0.2740(3) 0.4410(3) 0.0236(9) Uani 1 1 d . . . . .
N8 N -0.1865(4) 0.5055(3) 0.3522(3) 0.0244(9) Uani 1 1 d . . . . .
N12 N 0.5847(4) -0.0137(3) 0.7316(3) 0.0251(9) Uani 1 1 d . . . . .
O5 O -0.0656(5) 0.4534(4) -0.0859(3) 0.0529(11) Uani 1 1 d . . . . .
N4 N 0.1863(4) 0.5110(3) 0.3635(3) 0.0237(9) Uani 1 1 d . . . . .
N13 N 0.0398(4) 0.1421(3) 0.6724(3) 0.0259(9) Uani 1 1 d . . . . .
N7 N -0.1874(4) 0.4354(3) 0.2755(3) 0.0248(9) Uani 1 1 d . . . . .
N5 N 0.3338(5) 0.8234(4) 0.0238(3) 0.0337(10) Uani 1 1 d . . . . .
N10 N 0.0259(6) 0.3559(4) -0.0589(3) 0.0379(11) Uani 1 1 d . . . . .
N3 N 0.2288(5) 0.4446(4) 0.2636(3) 0.0361(10) Uani 1 1 d . . . . .
N1 N 0.3853(5) 0.5535(4) 0.2424(4) 0.0428(12) Uani 1 1 d . . . . .
N2 N 0.3507(5) 0.4695(4) 0.1896(3) 0.0429(12) Uani 1 1 d . . . . .
C12 C 0.2150(5) 0.1361(4) 0.6418(3) 0.0185(9) Uani 1 1 d . . . . .
C9 C 0.5433(5) 0.1329(4) 0.5868(3) 0.0197(10) Uani 1 1 d . . . . .
O2 O 0.2386(6) 0.8498(4) -0.0226(4) 0.0825(16) Uani 1 1 d . . . . .
C8 C 0.4420(5) 0.1998(4) 0.5290(3) 0.0189(9) Uani 1 1 d . . . . .
C7 C 0.2692(5) 0.2074(4) 0.5518(3) 0.0179(9) Uani 1 1 d . . . . .
C10 C 0.4813(5) 0.0611(4) 0.6750(4) 0.0202(10) Uani 1 1 d . . . . .
C4 C -0.0246(5) 0.3030(4) 0.3565(4) 0.0234(10) Uani 1 1 d . . . . .
C11 C 0.3079(5) 0.0681(4) 0.7044(3) 0.0205(10) Uani 1 1 d . . . . .
C5 C -0.0532(7) 0.2001(5) 0.1977(4) 0.0298(12) Uani 1 1 d . . . . .
C6 C 0.0537(7) 0.2093(5) 0.0821(5) 0.0329(12) Uani 1 1 d . . . . .
C1 C 0.2852(6) 0.5771(5) 0.3475(4) 0.0340(12) Uani 1 1 d . . . . .
C2B C 0.539(4) 0.567(6) 0.162(4) 0.049(9) Uani 0.39(5) 1 d . . P A 1
H2BA H 0.587375 0.502574 0.095076 0.059 Uiso 0.39(5) 1 calc R U P A 1
H2BB H 0.627865 0.551080 0.194571 0.059 Uiso 0.39(5) 1 calc R U P A 1
C3A C 0.5378(12) 0.6165(11) 0.0631(8) 0.032(2) Uani 0.5 1 d . . P A 2
H3AA H 0.630683 0.647699 0.023904 0.038 Uiso 0.5 1 calc R U P A 2
H3AB H 0.576281 0.521721 0.035447 0.038 Uiso 0.5 1 calc R U P A 2
C3B C 0.4723(14) 0.7114(12) 0.1343(11) 0.049(3) Uani 0.5 1 d . . P A 1
H3BA H 0.566664 0.742950 0.101677 0.059 Uiso 0.5 1 calc R U P A 1
H3BB H 0.383425 0.773384 0.199953 0.059 Uiso 0.5 1 calc R U P A 1
H5A H -0.155(6) 0.202(4) 0.196(4) 0.033(14) Uiso 1 1 d . . . . .
H6A H 0.086(6) 0.127(5) 0.032(4) 0.052(16) Uiso 1 1 d . . . . .
H13 H 0.302(6) -0.036(4) 0.819(4) 0.026(14) Uiso 1 1 d . . . . .
H6B H 0.136(6) 0.227(4) 0.085(4) 0.042(16) Uiso 1 1 d . . . . .
H5B H 0.008(6) 0.117(4) 0.221(4) 0.038(14) Uiso 1 1 d . . . . .
H1 H 0.291(6) 0.637(4) 0.400(4) 0.034(14) Uiso 1 1 d . . . . .
H10 H 0.741(6) 0.084(4) 0.605(4) 0.037(15) Uiso 1 1 d . . . . .
H4 H 0.049(5) 0.222(4) 0.377(3) 0.020(11) Uiso 1 1 d . . . . .
C2A C 0.499(3) 0.630(3) 0.1879(14) 0.036(4) Uani 0.61(5) 1 d . . P A 2
H2AA H 0.607309 0.592204 0.202819 0.043 Uiso 0.61(5) 1 calc R U P A 2
H2AB H 0.438900 0.725231 0.218242 0.043 Uiso 0.61(5) 1 calc R U P A 2
O3B O 0.4169(13) 0.8727(13) 0.0559(11) 0.046(3) Uani 0.5 1 d . . P B 2
O3A O 0.3377(13) 0.9208(12) 0.0585(12) 0.048(3) Uani 0.5 1 d . . P B 1

loop_
_atom_site_aniso_label
_atom_site_aniso_U_11
_atom_site_aniso_U_22
_atom_site_aniso_U_33
_atom_site_aniso_U_23
_atom_site_aniso_U_13
_atom_site_aniso_U_12
Cu1 0.0172(4) 0.0259(4) 0.0228(5) 0.0021(3) -0.0063(3) -0.0094(3)
O13 0.0218(17) 0.0287(18) 0.035(2) 0.0121(14) -0.0149(15) -0.0154(14)
O7 0.0164(15) 0.0283(17) 0.0248(18) 0.0046(13) -0.0098(13) -0.0070(13)
O11 0.0160(16) 0.0304(18) 0.047(2) 0.0042(14) -0.0145(15) -0.0074(14)
O10 0.0160(16) 0.0349(19) 0.040(2) 0.0104(15) -0.0127(15) -0.0144(14)
O4 0.0275(17) 0.0357(19) 0.028(2) 0.0032(14) -0.0064(15) -0.0143(15)
O8 0.0264(17) 0.0404(19) 0.0211(19) 0.0056(14) -0.0060(15) -0.0117(15)
O12 0.0357(19) 0.0329(18) 0.037(2) 0.0134(15) -0.0227(17) -0.0165(15)
O9 0.0322(19) 0.0362(19) 0.042(2) 0.0071(15) -0.0097(16) -0.0227(16)
O14 0.0148(16) 0.056(2) 0.036(2) 0.0061(17) 0.0021(16) -0.0115(16)
O1 0.0293(19) 0.042(2) 0.051(2) 0.0241(17) -0.0037(17) -0.0018(17)
N9 0.0186(19) 0.025(2) 0.017(2) 0.0026(15) -0.0049(16) -0.0068(16)
O15 0.0232(18) 0.055(2) 0.059(3) -0.0030(18) -0.0155(18) -0.0191(16)
O6 0.037(2) 0.061(2) 0.040(2) -0.0142(18) 0.0033(18) -0.0251(19)
N6 0.0176(18) 0.020(2) 0.029(2) 0.0035(15) -0.0093(17) -0.0083(16)
N11 0.0155(19) 0.025(2) 0.027(2) 0.0023(16) -0.0033(17) -0.0079(16)
N8 0.0210(19) 0.029(2) 0.024(2) 0.0042(16) -0.0088(17) -0.0100(17)
N12 0.021(2) 0.027(2) 0.031(2) 0.0036(17) -0.0139(18) -0.0074(17)
O5 0.060(3) 0.064(3) 0.049(3) 0.024(2) -0.028(2) -0.033(2)
N4 0.0184(19) 0.029(2) 0.022(2) 0.0057(15) -0.0052(16) -0.0085(16)
N13 0.0156(19) 0.028(2) 0.033(3) 0.0074(17) -0.0077(18) -0.0083(17)
N7 0.0225(19) 0.027(2) 0.028(2) 0.0056(16) -0.0112(17) -0.0106(17)
N5 0.032(2) 0.039(3) 0.034(3) 0.0071(19) -0.010(2) -0.021(2)
N10 0.044(3) 0.053(3) 0.027(3) 0.000(2) -0.012(2) -0.030(2)
N3 0.033(2) 0.043(2) 0.028(3) 0.0028(18) -0.005(2) -0.0153(19)
N1 0.024(2) 0.070(3) 0.037(3) 0.023(2) -0.013(2) -0.021(2)
N2 0.025(2) 0.063(3) 0.024(3) 0.011(2) 0.000(2) -0.009(2)
C12 0.0059(18) 0.024(2) 0.024(3) -0.0012(17) -0.0030(17) -0.0070(17)
C9 0.011(2) 0.022(2) 0.024(3) -0.0045(17) -0.0014(18) -0.0076(18)
O2 0.075(3) 0.119(4) 0.113(4) 0.086(3) -0.077(3) -0.069(3)
C8 0.012(2) 0.021(2) 0.020(2) 0.0001(17) -0.0013(18) -0.0059(17)
C7 0.013(2) 0.017(2) 0.021(2) -0.0028(17) -0.0043(18) -0.0046(17)
C10 0.015(2) 0.017(2) 0.027(3) 0.0003(17) -0.0089(19) -0.0036(17)
C4 0.018(2) 0.022(3) 0.032(3) 0.0054(19) -0.010(2) -0.010(2)
C11 0.020(2) 0.016(2) 0.024(2) 0.0030(17) -0.0025(19) -0.0095(18)
C5 0.033(3) 0.028(3) 0.037(3) 0.002(2) -0.018(3) -0.016(2)
C6 0.025(3) 0.032(3) 0.039(3) -0.003(2) -0.009(2) -0.011(2)
C1 0.028(3) 0.046(3) 0.032(3) 0.016(2) -0.014(2) -0.017(2)
C2B 0.027(12) 0.07(3) 0.051(18) 0.036(14) -0.014(11) -0.022(15)
C3A 0.021(5) 0.044(7) 0.033(6) 0.015(5) -0.013(5) -0.013(5)
C3B 0.031(6) 0.075(9) 0.065(9) 0.052(8) -0.036(6) -0.032(6)
C2A 0.032(9) 0.057(11) 0.024(7) 0.008(7) -0.002(6) -0.029(8)
O3B 0.052(7) 0.050(8) 0.041(5) -0.001(5) -0.016(6) -0.026(6)
O3A 0.045(7) 0.037(7) 0.065(6) 0.001(5) -0.007(7) -0.030(6)

loop_
_atom_type_symbol
_atom_type_description
_atom_type_scat_dispersion_real
_atom_type_scat_dispersion_imag
_atom_type_scat_source
C C 0.0033 0.0016 'International Tables Vol C Tables 4.2.6.8 and 6.1.1.4'
H H 0.0000 0.0000 'International Tables Vol C Tables 4.2.6.8 and 6.1.1.4'
Cu Cu 0.3201 1.2651 'International Tables Vol C Tables 4.2.6.8 and 6.1.1.4'
N N 0.0061 0.0033 'International Tables Vol C Tables 4.2.6.8 and 6.1.1.4'
O O 0.0106 0.0060 'International Tables Vol C Tables 4.2.6.8 and 6.1.1.4'

loop_
_geom_angle_atom_site_label_1
_geom_angle_atom_site_label_2
_geom_angle_atom_site_label_3
_geom_angle
_geom_angle_site_symmetry_1
_geom_angle_site_symmetry_3
_geom_angle_publ_flag
O7 Cu1 O7 180.0 2_566 . ?
N9 Cu1 O7 85.08(12) . . ?
N9 Cu1 O7 85.08(12) 2_566 2_566 ?
N9 Cu1 O7 94.92(12) 2_566 . ?
N9 Cu1 O7 94.92(12) . 2_566 ?
N9 Cu1 N9 180.00(16) 2_566 . ?
N9 Cu1 N4 91.17(14) . 2_566 ?
N9 Cu1 N4 91.17(14) 2_566 . ?
N9 Cu1 N4 88.83(14) 2_566 2_566 ?
N9 Cu1 N4 88.83(14) . . ?
N4 Cu1 O7 90.87(11) 2_566 . ?
N4 Cu1 O7 89.13(11) 2_566 2_566 ?
N4 Cu1 O7 90.87(11) . 2_566 ?
N4 Cu1 O7 89.13(11) . . ?
N4 Cu1 N4 180.0(2) 2_566 . ?
C11 O13 H13 117(3) . . ?
C7 O7 Cu1 137.6(3) . . ?
C9 O10 H10 102(3) . . ?
N10 O4 C6 115.0(3) . . ?
N5 O1 C3B 96.6(5) . . ?
C3A O1 N5 129.7(6) . . ?
N8 N9 Cu1 122.3(3) . . ?
C4 N9 Cu1 129.0(3) . . ?
C4 N9 N8 106.7(4) . . ?
N7 N6 C5 121.5(4) . . ?
C4 N6 N7 108.0(3) . . ?
C4 N6 C5 130.5(4) . . ?
O8 N11 O9 123.8(4) . . ?
O8 N11 C8 118.1(4) . . ?
O9 N11 C8 118.2(4) . . ?
N7 N8 N9 109.9(3) . . ?
O11 N12 C10 119.6(4) . . ?
O12 N12 O11 119.1(3) . . ?
O12 N12 C10 121.3(4) . . ?
N3 N4 Cu1 122.2(3) . . ?
C1 N4 Cu1 131.4(3) . . ?
C1 N4 N3 106.4(4) . . ?
O14 N13 O15 123.6(4) . . ?
O14 N13 C12 119.1(4) . . ?
O15 N13 C12 117.3(4) . . ?
N8 N7 N6 107.1(3) . . ?
O2 N5 O1 114.0(5) . . ?
O2 N5 O3B 140.8(7) . . ?
O2 N5 O3A 111.3(7) . . ?
O3B N5 O1 104.8(7) . . ?
O3A N5 O1 133.4(8) . . ?
O6 N10 O4 116.6(4) . . ?
O5 N10 O4 113.5(4) . . ?
O5 N10 O6 130.0(5) . . ?
N2 N3 N4 109.9(4) . . ?
N2 N1 C2B 105(3) . . ?
N2 N1 C2A 125.9(8) . . ?
C1 N1 N2 109.5(5) . . ?
C1 N1 C2B 144(3) . . ?
C1 N1 C2A 123.8(9) . . ?
N3 N2 N1 105.8(4) . . ?
C7 C12 N13 116.2(4) . . ?
C11 C12 N13 117.4(4) . . ?
C11 C12 C7 126.3(4) . . ?
O10 C9 C8 118.2(4) . . ?
O10 C9 C10 122.2(4) . . ?
C8 C9 C10 119.6(4) . . ?
C9 C8 N11 118.6(4) . . ?
C9 C8 C7 124.4(4) . . ?
C7 C8 N11 116.9(4) . . ?
O7 C7 C12 124.2(4) . . ?
O7 C7 C8 123.0(4) . . ?
C12 C7 C8 112.7(4) . . ?
N12 C10 C9 121.0(4) . . ?
N12 C10 C11 120.3(4) . . ?
C9 C10 C11 118.7(4) . . ?
N9 C4 H4 127(2) . . ?
N6 C4 N9 108.3(4) . . ?
N6 C4 H4 125(2) . . ?
O13 C11 C12 119.9(4) . . ?
O13 C11 C10 122.0(4) . . ?
C12 C11 C10 118.1(4) . . ?
N6 C5 C6 113.1(4) . . ?
N6 C5 H5A 111(3) . . ?
N6 C5 H5B 107(3) . . ?
C6 C5 H5A 107(3) . . ?
C6 C5 H5B 108(3) . . ?
H5A C5 H5B 110(4) . . ?
O4 C6 C5 106.0(4) . . ?
O4 C6 H6A 110(3) . . ?
O4 C6 H6B 106(3) . . ?
C5 C6 H6A 110(3) . . ?
C5 C6 H6B 108(4) . . ?
H6A C6 H6B 116(4) . . ?
N4 C1 N1 108.4(5) . . ?
N4 C1 H1 130(3) . . ?
N1 C1 H1 122(3) . . ?
N1 C2B H2BA 110.9 . . ?
N1 C2B H2BB 110.9 . . ?
N1 C2B C3B 104(3) . . ?
H2BA C2B H2BB 109.0 . . ?
C3B C2B H2BA 110.9 . . ?
C3B C2B H2BB 110.9 . . ?
O1 C3A H3AA 110.0 . . ?
O1 C3A H3AB 110.0 . . ?
O1 C3A C2A 108.5(12) . . ?
H3AA C3A H3AB 108.4 . . ?
C2A C3A H3AA 110.0 . . ?
C2A C3A H3AB 110.0 . . ?
O1 C3B H3BA 111.9 . . ?
O1 C3B H3BB 111.9 . . ?
C2B C3B O1 99(2) . . ?
C2B C3B H3BA 111.9 . . ?
C2B C3B H3BB 111.9 . . ?
H3BA C3B H3BB 109.6 . . ?
N1 C2A C3A 108.3(12) . . ?
N1 C2A H2AA 110.0 . . ?
N1 C2A H2AB 110.0 . . ?
C3A C2A H2AA 110.0 . . ?
C3A C2A H2AB 110.0 . . ?
H2AA C2A H2AB 108.4 . . ?

loop_
_geom_bond_atom_site_label_1
_geom_bond_atom_site_label_2
_geom_bond_distance
_geom_bond_site_symmetry_2
_geom_bond_publ_flag
Cu1 O7 2.375(2) . ?
Cu1 O7 2.375(2) 2_566 ?
Cu1 N9 1.991(4) 2_566 ?
Cu1 N9 1.991(4) . ?
Cu1 N4 2.011(4) 2_566 ?
Cu1 N4 2.011(4) . ?
O13 C11 1.319(5) . ?
O13 H13 0.80(4) . ?
O7 C7 1.247(5) . ?
O11 N12 1.266(4) . ?
O10 C9 1.340(5) . ?
O10 H10 0.89(4) . ?
O4 N10 1.394(5) . ?
O4 C6 1.448(6) . ?
O8 N11 1.220(4) . ?
O12 N12 1.250(4) . ?
O9 N11 1.232(5) . ?
O14 N13 1.223(4) . ?
O1 N5 1.368(5) . ?
O1 C3A 1.365(9) . ?
O1 C3B 1.633(13) . ?
N9 N8 1.347(5) . ?
N9 C4 1.324(5) . ?
O15 N13 1.235(5) . ?
O6 N10 1.220(5) . ?
N6 N7 1.359(4) . ?
N6 C4 1.314(6) . ?
N6 C5 1.451(6) . ?
N11 C8 1.456(5) . ?
N8 N7 1.279(5) . ?
N12 C10 1.387(5) . ?
O5 N10 1.198(5) . ?
N4 N3 1.364(5) . ?
N4 C1 1.303(6) . ?
N13 C12 1.464(5) . ?
N5 O2 1.157(5) . ?
N5 O3B 1.247(15) . ?
N5 O3A 1.182(15) . ?
N3 N2 1.295(5) . ?
N1 N2 1.344(6) . ?
N1 C1 1.317(6) . ?
N1 C2B 1.47(3) . ?
N1 C2A 1.527(18) . ?
C12 C7 1.424(6) . ?
C12 C11 1.366(5) . ?
C9 C8 1.362(5) . ?
C9 C10 1.432(6) . ?
C8 C7 1.450(5) . ?
C10 C11 1.445(6) . ?
C4 H4 0.97(4) . ?
C5 C6 1.499(7) . ?
C5 H5A 0.92(5) . ?
C5 H5B 0.96(4) . ?
C6 H6A 1.01(5) . ?
C6 H6B 0.85(5) . ?
C1 H1 0.98(4) . ?
C2B H2BA 0.9900 . ?
C2B H2BB 0.9900 . ?
C2B C3B 1.53(5) . ?
C3A H3AA 0.9900 . ?
C3A H3AB 0.9900 . ?
C3A C2A 1.53(2) . ?
C3B H3BA 0.9900 . ?
C3B H3BB 0.9900 . ?
C2A H2AA 0.9900 . ?
C2A H2AB 0.9900 . ?

loop_
_geom_contact_atom_site_label_1
_geom_contact_atom_site_label_2
_geom_contact_distance
_geom_contact_site_symmetry_1
_geom_contact_site_symmetry_2
_geom_contact_publ_flag
? ? ? ? ? ?

loop_
_geom_hbond_atom_site_label_D
_geom_hbond_atom_site_label_H
_geom_hbond_atom_site_label_A
_geom_hbond_distance_DH
_geom_hbond_distance_HA
_geom_hbond_distance_DA
_geom_hbond_angle_DHA
_geom_hbond_site_symmetry_A
O13 H13 O12 0.80(4) 1.90(5) 2.540(4) 136(4) .

loop_
_geom_torsion_atom_site_label_1
_geom_torsion_atom_site_label_2
_geom_torsion_atom_site_label_3
_geom_torsion_atom_site_label_4
_geom_torsion
_geom_torsion_site_symmetry_1
_geom_torsion_site_symmetry_2
_geom_torsion_site_symmetry_3
_geom_torsion_site_symmetry_4
_geom_torsion_publ_flag
Cu1 O7 C7 C12 97.7(5) . . . . ?
Cu1 O7 C7 C8 -80.0(5) . . . . ?
Cu1 N9 N8 N7 163.8(3) . . . . ?
Cu1 N9 C4 N6 -162.1(3) . . . . ?
Cu1 N4 N3 N2 179.3(3) . . . . ?
Cu1 N4 C1 N1 -178.8(3) . . . . ?
O11 N12 C10 C9 -1.3(6) . . . . ?
O11 N12 C10 C11 178.9(4) . . . . ?
O10 C9 C8 N11 -0.9(6) . . . . ?
O10 C9 C8 C7 -178.1(4) . . . . ?
O10 C9 C10 N12 -3.6(6) . . . . ?
O10 C9 C10 C11 176.2(4) . . . . ?
O8 N11 C8 C9 127.0(4) . . . . ?
O8 N11 C8 C7 -55.6(5) . . . . ?
O12 N12 C10 C9 178.3(4) . . . . ?
O12 N12 C10 C11 -1.4(6) . . . . ?
O9 N11 C8 C9 -53.1(5) . . . . ?
O9 N11 C8 C7 124.3(4) . . . . ?
O14 N13 C12 C7 -123.5(4) . . . . ?
O14 N13 C12 C11 53.7(5) . . . . ?
O1 C3A C2A N1 71.9(19) . . . . ?
N9 N8 N7 N6 0.3(4) . . . . ?
O15 N13 C12 C7 55.0(5) . . . . ?
O15 N13 C12 C11 -127.7(4) . . . . ?
N6 C5 C6 O4 -69.2(5) . . . . ?
N11 C8 C7 O7 0.3(6) . . . . ?
N11 C8 C7 C12 -177.7(3) . . . . ?
N8 N9 C4 N6 1.5(5) . . . . ?
N12 C10 C11 O13 1.4(6) . . . . ?
N12 C10 C11 C12 -176.0(4) . . . . ?
N4 N3 N2 N1 -0.6(5) . . . . ?
N13 C12 C7 O7 0.3(6) . . . . ?
N13 C12 C7 C8 178.2(3) . . . . ?
N13 C12 C11 O13 2.5(6) . . . . ?
N13 C12 C11 C10 179.9(4) . . . . ?
N7 N6 C4 N9 -1.3(5) . . . . ?
N7 N6 C5 C6 69.4(5) . . . . ?
N5 O1 C3A C2A 90.2(12) . . . . ?
N5 O1 C3B C2B 179.4(14) . . . . ?
N10 O4 C6 C5 177.4(4) . . . . ?
N3 N4 C1 N1 0.0(5) . . . . ?
N1 C2B C3B O1 -81(3) . . . . ?
N2 N1 C1 N4 -0.3(5) . . . . ?
N2 N1 C2B C3B 111(3) . . . . ?
N2 N1 C2A C3A 11(2) . . . . ?
C9 C8 C7 O7 177.5(4) . . . . ?
C9 C8 C7 C12 -0.4(6) . . . . ?
C9 C10 C11 O13 -178.4(4) . . . . ?
C9 C10 C11 C12 4.2(6) . . . . ?
C8 C9 C10 N12 176.6(4) . . . . ?
C8 C9 C10 C11 -3.6(6) . . . . ?
C7 C12 C11 O13 179.4(4) . . . . ?
C7 C12 C11 C10 -3.2(6) . . . . ?
C10 C9 C8 N11 179.0(3) . . . . ?
C10 C9 C8 C7 1.8(6) . . . . ?
C4 N9 N8 N7 -1.2(5) . . . . ?
C4 N6 N7 N8 0.6(4) . . . . ?
C4 N6 C5 C6 -109.5(5) . . . . ?
C11 C12 C7 O7 -176.7(4) . . . . ?
C11 C12 C7 C8 1.2(6) . . . . ?
C5 N6 N7 N8 -178.5(4) . . . . ?
C5 N6 C4 N9 177.6(4) . . . . ?
C6 O4 N10 O6 -0.3(6) . . . . ?
C6 O4 N10 O5 -179.6(4) . . . . ?
C1 N4 N3 N2 0.4(5) . . . . ?
C1 N1 N2 N3 0.5(5) . . . . ?
C1 N1 C2B C3B -82(2) . . . . ?
C1 N1 C2A C3A -157.8(11) . . . . ?
C2B N1 N2 N3 172.5(15) . . . . ?
C2B N1 C1 N4 -167(3) . . . . ?
C3A O1 N5 O2 156.8(7) . . . . ?
C3A O1 N5 O3B -17.8(10) . . . . ?
C3B O1 N5 O2 -165.8(6) . . . . ?
C3B O1 N5 O3A -0.2(10) . . . . ?
C2A N1 N2 N3 -169.6(14) . . . . ?
C2A N1 C1 N4 170.1(13) . . . . ?
